data_4000912
loop_
_publ_author_name
'Pandian, Ramasamy P.'
'Raju, Nandyala P.'
'Gallucci, Judith C.'
'Woodward, Patrick M.'
'Epstein, Arthur J.'
'Kuppusamy, Periannan'

_publ_section_title
;
 A New Tetragonal Crystalline Polymorph of Lithium
 Octa-n-Butoxy-Naphthalocyanine (LiNc-BuO) Radical: Structural, Magnetic
 and Oxygen-Sensing Properties
;
_journal_issue 23
_journal_name_full 'Chemistry of Materials'
_journal_page_first 6254
_journal_paper_doi 10.1021/cm101733h
_journal_volume 22
_journal_year 2010
_chemical_absolute_configuration unk
_chemical_formula_moiety 'C80 H88 Li N8 O8'
_chemical_formula_sum 'C80 H88 Li N8 O8'
_chemical_formula_weight 1296.52
_chemical_name_systematic
;

 ?

;
_space_group_IT_number 92
_symmetry_cell_setting tetragonal
_symmetry_Int_Tables_number 92
_symmetry_space_group_name_Hall 'P 4abw 2nw'
_symmetry_space_group_name_H-M 'P 41 21 2'
_atom_sites_solution_hydrogens geom
_atom_sites_solution_primary direct
_atom_sites_solution_secondary difmap
_audit_conform_dict_location ftp://ftp.iucr.org/pub/cif_core.dic
_audit_conform_dict_name cif_core.dic
_audit_conform_dict_version 2.4
_audit_creation_date 2009-09-10T15:09:00-00:00
_audit_creation_method 'WinGX routine CIF_UPDATE'
_cell_angle_alpha 90
_cell_angle_beta 90
_cell_angle_gamma 90
_cell_formula_units_Z 4
_cell_length_a 15.4360(10)
_cell_length_b 15.4360(10)
_cell_length_c 28.831(2)
_cell_measurement_temperature 150(2)
_cell_volume 6869.6(8)
_computing_cell_refinement 'Bruker SAINT v7.46A'
_computing_data_collection 'Bruker APEX2 v2008.6.0'
_computing_data_reduction 'Bruker SAINT v7.46A'
_computing_molecular_graphics 'Ortep-3 for Windows (Farrugia, 1997)'
_computing_publication_material 'WinGX publication routines (Farrugia, 1999)'
_computing_structure_refinement 'SHELXL-97 (Sheldrick, 2008)'
_computing_structure_solution 'SHELXS-97 (Sheldrick, 2008)'
_diffrn_ambient_temperature 150(2)
_diffrn_measured_fraction_theta_full 0.999
_diffrn_measured_fraction_theta_max 0.999
_diffrn_measurement_device_type 'Bruker APEXII'
_diffrn_measurement_method 'omega scans'
_diffrn_radiation_monochromator graphite
_diffrn_radiation_type synchrotron
_diffrn_radiation_wavelength 0.7749
_diffrn_reflns_av_R_equivalents 0.1247
_diffrn_reflns_av_unetI/netI 0.0586
_diffrn_reflns_limit_h_max 19
_diffrn_reflns_limit_h_min -19
_diffrn_reflns_limit_k_max 19
_diffrn_reflns_limit_k_min -19
_diffrn_reflns_limit_l_max 36
_diffrn_reflns_limit_l_min -36
_diffrn_reflns_number 104308
_diffrn_reflns_theta_full 29.04
_diffrn_reflns_theta_max 29.04
_diffrn_reflns_theta_min 2.55
_exptl_absorpt_coefficient_mu 0.066
_exptl_absorpt_correction_T_max 0.746
_exptl_absorpt_correction_T_min 0.659
_exptl_absorpt_correction_type multi-scan
_exptl_absorpt_process_details 'SADABS v2008/1 (Sheldrick)'
_exptl_crystal_colour 'dark green'
_exptl_crystal_density_diffrn 1.254
_exptl_crystal_density_method 'not measured'
_exptl_crystal_description block
_exptl_crystal_F_000 2764
_exptl_crystal_size_max 0.11
_exptl_crystal_size_mid 0.07
_exptl_crystal_size_min 0.05
_refine_diff_density_max 0.356
_refine_diff_density_min -0.196
_refine_diff_density_rms 0.04
_refine_ls_extinction_method none
_refine_ls_goodness_of_fit_ref 0.996
_refine_ls_hydrogen_treatment constr
_refine_ls_matrix_type full
_refine_ls_number_parameters 462
_refine_ls_number_reflns 7085
_refine_ls_number_restraints 8
_refine_ls_restrained_S_all 1.001
_refine_ls_R_factor_all 0.1586
_refine_ls_R_factor_gt 0.072
_refine_ls_shift/su_max 0.002
_refine_ls_shift/su_mean 0
_refine_ls_structure_factor_coef Fsqd
_refine_ls_weighting_details 'w=1/[\s^2^(Fo^2^)+(0.1360P)^2^+0.0000P] where P=(Fo^2^+2Fc^2^)/3'
_refine_ls_weighting_scheme calc
_refine_ls_wR_factor_gt 0.1896
_refine_ls_wR_factor_ref 0.2496
_reflns_number_gt 3180
_reflns_number_total 7085
_reflns_threshold_expression >2\s(I)
_cod_data_source_file cm101733h_si_002.cif
_cod_data_source_block Pandian1746
_cod_original_sg_symbol_H-M P41212
_cod_database_code 4000912

loop_
_symmetry_equiv_pos_as_xyz
'x, y, z'
'x+1/2, -y+1/2, -z+3/4'
'-x, -y, z+1/2'
'-x+1/2, y+1/2, -z+1/4'
'y, x, -z'
'y+1/2, -x+1/2, z+3/4'
'-y+1/2, x+1/2, z+1/4'
'-y, -x, -z+1/2'

loop_
_atom_site_label
_atom_site_type_symbol
_atom_site_fract_x
_atom_site_fract_y
_atom_site_fract_z
_atom_site_U_iso_or_equiv
_atom_site_adp_type
_atom_site_occupancy
_atom_site_symmetry_multiplicity
_atom_site_calc_flag
_atom_site_refinement_flags
_atom_site_disorder_assembly
_atom_site_disorder_group
C1 C 1.0573(3) 0.9600(3) 0.01679(16) 0.0825(12) Uani 1 1 d . . .
C2 C 1.0756(3) 0.8751(3) 0.03769(16) 0.0841(12) Uani 1 1 d . . .
C3 C 1.1641(3) 0.8779(3) 0.05054(16) 0.0855(12) Uani 1 1 d . . .
C4 C 1.1946(3) 0.9638(3) 0.03623(15) 0.0834(12) Uani 1 1 d . . .
C5 C 1.3066(3) 1.0677(3) 0.02970(16) 0.0860(13) Uani 1 1 d . . .
C6 C 1.3983(3) 1.0921(4) 0.03083(18) 0.0960(15) Uani 1 1 d . . .
C7 C 1.4015(3) 1.1809(4) 0.02148(18) 0.0960(15) Uani 1 1 d . . .
C8 C 1.3102(3) 1.2066(4) 0.01202(18) 0.0915(13) Uani 1 1 d . . .
C9 C 1.0241(4) 0.8032(3) 0.04643(16) 0.0905(14) Uani 1 1 d . . .
C10 C 1.0646(4) 0.7275(3) 0.06588(17) 0.0936(14) Uani 1 1 d . . .
C11 C 1.0160(4) 0.6516(4) 0.07467(19) 0.1062(16) Uani 1 1 d . . .
H11 H 0.9559 0.6508 0.0675 0.127 Uiso 1 1 calc R . .
C12 C 1.0534(5) 0.5797(4) 0.0932(2) 0.1164(18) Uani 1 1 d . . .
H12 H 1.0204 0.5283 0.0975 0.14 Uiso 1 1 calc R . .
C13 C 1.1379(5) 0.5820(4) 0.1054(2) 0.120(2) Uani 1 1 d . . .
H13 H 1.1623 0.532 0.1194 0.143 Uiso 1 1 calc R . .
C14 C 1.1910(5) 0.6537(4) 0.09838(19) 0.1158(19) Uani 1 1 d . . .
H14 H 1.2506 0.6524 0.1065 0.139 Uiso 1 1 calc R . .
C15 C 1.1520(4) 0.7301(3) 0.07838(17) 0.0957(14) Uani 1 1 d . . .
C16 C 1.2023(4) 0.8069(3) 0.07078(18) 0.0925(14) Uani 1 1 d . . .
C17 C 1.4740(4) 1.0449(4) 0.04070(18) 0.0983(15) Uani 1 1 d . . .
C18 C 1.5526(4) 1.0908(5) 0.04272(18) 0.1046(16) Uani 1 1 d . . .
C19 C 1.6308(4) 1.0477(5) 0.0524(2) 0.1191(19) Uani 1 1 d . . .
H19 H 1.6308 0.9869 0.0573 0.143 Uiso 1 1 calc R . .
C20 C 1.7062(5) 1.0926(7) 0.0549(2) 0.139(3) Uani 1 1 d . . .
H20 H 1.7577 1.063 0.0637 0.167 Uiso 1 1 calc R . .
C21 C 1.7102(4) 1.1803(7) 0.0450(2) 0.139(3) Uani 1 1 d . . .
H21 H 1.7647 1.2089 0.045 0.166 Uiso 1 1 calc R . .
C22 C 1.6358(4) 1.2265(5) 0.0351(2) 0.124(2) Uani 1 1 d . . .
H22 H 1.638 1.2872 0.0296 0.149 Uiso 1 1 calc R . .
C23 C 1.5550(3) 1.1804(5) 0.03325(18) 0.1074(18) Uani 1 1 d . . .
C24 C 1.4777(4) 1.2264(4) 0.0224(2) 0.1090(17) Uani 1 1 d . A .
Li Li 1.1315(5) 1.1315(5) 0 0.084(3) Uani 1 2 d S . .
N1 N 1.1292(3) 1.0101(2) 0.01714(13) 0.0828(10) Uani 1 1 d . . .
N2 N 1.2770(3) 0.9892(3) 0.04158(14) 0.0914(11) Uani 1 1 d . . .
N3 N 1.2569(3) 1.1377(3) 0.01793(14) 0.0888(11) Uani 1 1 d . . .
N4 N 1.2868(3) 1.2868(3) 0 0.0961(17) Uani 1 2 d S . .
N5 N 0.9791(3) 0.9791(3) 0 0.0835(14) Uani 1 2 d S . .
O1 O 0.9380(2) 0.7984(2) 0.03653(11) 0.0928(9) Uani 1 1 d . . .
O2 O 1.2880(2) 0.8072(2) 0.08450(12) 0.1003(10) Uani 1 1 d . . .
O3 O 1.4775(2) 0.9603(3) 0.04961(14) 0.1153(12) Uani 1 1 d . . .
O4 O 1.4837(3) 1.3135(3) 0.01386(17) 0.1270(13) Uani 1 1 d D . .
C25 C 0.8840(4) 0.8451(4) 0.0685(2) 0.1117(17) Uani 1 1 d . . .
H25A H 0.8884 0.908 0.062 0.134 Uiso 1 1 calc R . .
H25B H 0.9047 0.8349 0.1005 0.134 Uiso 1 1 calc R . .
C26 C 0.7903(6) 0.8169(6) 0.0645(3) 0.157(3) Uani 1 1 d . . .
H26A H 0.756 0.8485 0.0881 0.188 Uiso 1 1 calc R . .
H26B H 0.7683 0.8343 0.0336 0.188 Uiso 1 1 calc R . .
C27 C 0.7755(6) 0.7228(6) 0.0706(3) 0.161(3) Uani 1 1 d . . .
H27A H 0.7944 0.7048 0.102 0.193 Uiso 1 1 calc R . .
H27B H 0.8101 0.6901 0.0476 0.193 Uiso 1 1 calc R . .
C28 C 0.6803(8) 0.7022(12) 0.0643(6) 0.297(8) Uani 1 1 d . . .
H28A H 0.6712 0.6397 0.0676 0.445 Uiso 1 1 calc R . .
H28B H 0.6616 0.7207 0.0334 0.445 Uiso 1 1 calc R . .
H28C H 0.6464 0.733 0.0879 0.445 Uiso 1 1 calc R . .
C29 C 1.2969(4) 0.8402(4) 0.13155(19) 0.1055(16) Uani 1 1 d . . .
H29A H 1.2663 0.8014 0.1535 0.127 Uiso 1 1 calc R . .
H29B H 1.2705 0.8985 0.1337 0.127 Uiso 1 1 calc R . .
C30 C 1.3901(4) 0.8450(3) 0.1441(2) 0.1045(16) Uani 1 1 d . . .
H30A H 1.3956 0.8741 0.1746 0.125 Uiso 1 1 calc R . .
H30B H 1.4204 0.8813 0.1209 0.125 Uiso 1 1 calc R . .
C31 C 1.4346(4) 0.7582(4) 0.14665(19) 0.1060(17) Uani 1 1 d . . .
H31A H 1.4337 0.7309 0.1156 0.127 Uiso 1 1 calc R . .
H31B H 1.4021 0.7201 0.1681 0.127 Uiso 1 1 calc R . .
C32 C 1.5295(4) 0.7653(5) 0.1634(2) 0.126(2) Uani 1 1 d . . .
H32A H 1.5555 0.7074 0.1646 0.188 Uiso 1 1 calc R . .
H32B H 1.5307 0.7912 0.1945 0.188 Uiso 1 1 calc R . .
H32C H 1.5624 0.8019 0.1419 0.188 Uiso 1 1 calc R . .
C33 C 1.4448(4) 0.9019(4) 0.0146(3) 0.128(2) Uani 1 1 d . . .
H33A H 1.3857 0.8825 0.0231 0.154 Uiso 1 1 calc R . .
H33B H 1.4415 0.9321 -0.0156 0.154 Uiso 1 1 calc R . .
C34 C 1.5008(5) 0.8288(6) 0.0109(3) 0.159(3) Uani 1 1 d . . .
H34A H 1.5114 0.8053 0.0424 0.19 Uiso 1 1 calc R . .
H34B H 1.5572 0.8482 -0.0017 0.19 Uiso 1 1 calc R . .
C35 C 1.4652(6) 0.7554(6) -0.0201(4) 0.181(4) Uani 1 1 d . . .
H35A H 1.504 0.7045 -0.018 0.217 Uiso 1 1 calc R . .
H35B H 1.4073 0.7379 -0.0088 0.217 Uiso 1 1 calc R . .
C36 C 1.4586(8) 0.7834(7) -0.0691(5) 0.235(6) Uani 1 1 d . . .
H36A H 1.4348 0.736 -0.0878 0.352 Uiso 1 1 calc R . .
H36B H 1.5163 0.7987 -0.0807 0.352 Uiso 1 1 calc R . .
H36C H 1.4204 0.8339 -0.0712 0.352 Uiso 1 1 calc R . .
C37 C 1.4730(8) 1.3327(7) -0.0376(3) 0.123(4) Uani 0.544(9) 1 d PD A 1
H37A H 1.4104 1.3373 -0.0446 0.147 Uiso 0.544(9) 1 calc PR A 1
H37B H 1.4961 1.2831 -0.0555 0.147 Uiso 0.544(9) 1 calc PR A 1
C38 C 1.5182(9) 1.4161(7) -0.0544(4) 0.146(5) Uani 0.544(9) 1 d PD A 1
H38A H 1.503 1.4631 -0.0325 0.175 Uiso 0.544(9) 1 calc PR A 1
H38B H 1.5815 1.4068 -0.0519 0.175 Uiso 0.544(9) 1 calc PR A 1
C40 C 1.5420(8) 1.5244(9) -0.1155(4) 0.138(5) Uani 0.544(9) 1 d P A 1
H40A H 1.5267 1.5406 -0.1473 0.207 Uiso 0.544(9) 1 calc PR A 1
H40B H 1.6047 1.5153 -0.1134 0.207 Uiso 0.544(9) 1 calc PR A 1
H40C H 1.5249 1.5709 -0.0942 0.207 Uiso 0.544(9) 1 calc PR A 1
C37A C 1.4447(9) 1.3625(8) 0.0542(4) 0.118(5) Uani 0.456(9) 1 d PD A 2
H37C H 1.441 1.3235 0.0814 0.141 Uiso 0.456(9) 1 calc PR A 2
H37D H 1.385 1.3804 0.046 0.141 Uiso 0.456(9) 1 calc PR A 2
C38A C 1.4437(9) 1.4980(9) -0.0675(4) 0.127(5) Uani 0.456(9) 1 d PD A 2
H38C H 1.4787 1.5093 -0.0393 0.152 Uiso 0.456(9) 1 calc PR A 2
H38D H 1.4255 1.5545 -0.0805 0.152 Uiso 0.456(9) 1 calc PR A 2
C40A C 1.546(2) 1.3711(15) -0.0896(10) 0.283(16) Uiso 0.456(9) 1 d PD A 2
H40D H 1.5793 1.3486 -0.1161 0.425 Uiso 0.456(9) 1 calc PR A 2
H40E H 1.505 1.3271 -0.0791 0.425 Uiso 0.456(9) 1 calc PR A 2
H40F H 1.5863 1.3851 -0.0643 0.425 Uiso 0.456(9) 1 calc PR A 2
C39 C 1.4996(5) 1.4491(7) -0.1036(3) 0.165(3) Uani 1 1 d D . .
H39A H 1.516 1.4033 -0.126 0.199 Uiso 0.544(9) 1 calc PR A 1
H39B H 1.4365 1.4588 -0.1067 0.199 Uiso 0.544(9) 1 calc PR A 1
H39C H 1.4612 1.4331 -0.1297 0.199 Uiso 0.456(9) 1 calc PR A 2
H39D H 1.5428 1.4906 -0.1159 0.199 Uiso 0.456(9) 1 calc PR A 2

loop_
_atom_site_aniso_label
_atom_site_aniso_U_11
_atom_site_aniso_U_22
_atom_site_aniso_U_33
_atom_site_aniso_U_23
_atom_site_aniso_U_13
_atom_site_aniso_U_12
C1 0.095(4) 0.074(3) 0.079(3) 0.003(2) -0.003(2) 0.004(3)
C2 0.086(3) 0.080(3) 0.087(3) 0.001(2) -0.012(2) 0.007(3)
C3 0.097(3) 0.081(3) 0.079(3) -0.007(2) -0.010(2) 0.015(3)
C4 0.089(3) 0.079(3) 0.081(3) -0.005(2) -0.006(2) 0.004(3)
C5 0.086(3) 0.088(4) 0.084(3) -0.005(3) -0.013(2) 0.012(3)
C6 0.079(3) 0.111(4) 0.099(4) -0.005(3) -0.009(3) 0.005(3)
C7 0.087(4) 0.110(4) 0.091(3) -0.012(3) -0.001(3) -0.006(3)
C8 0.082(3) 0.096(4) 0.097(3) -0.007(3) -0.001(2) 0.000(3)
C9 0.107(4) 0.086(3) 0.078(3) 0.002(2) -0.009(3) 0.013(3)
C10 0.118(4) 0.086(3) 0.077(3) 0.008(2) -0.007(3) 0.004(3)
C11 0.128(4) 0.090(4) 0.100(4) 0.007(3) -0.016(3) 0.004(3)
C12 0.146(6) 0.094(4) 0.109(4) 0.011(3) -0.029(4) 0.000(4)
C13 0.179(7) 0.079(4) 0.100(4) 0.010(3) -0.032(4) 0.014(4)
C14 0.158(5) 0.091(4) 0.099(4) -0.002(3) -0.037(4) 0.030(4)
C15 0.119(4) 0.086(3) 0.081(3) 0.000(2) -0.016(3) 0.012(3)
C16 0.099(4) 0.090(4) 0.088(3) -0.005(3) -0.022(3) 0.019(3)
C17 0.087(4) 0.120(5) 0.088(3) -0.013(3) -0.007(3) 0.006(3)
C18 0.097(4) 0.138(5) 0.079(3) -0.002(3) -0.005(3) 0.005(4)
C19 0.082(4) 0.175(6) 0.100(4) -0.008(4) -0.005(3) 0.010(4)
C20 0.088(5) 0.221(9) 0.108(5) 0.006(5) -0.001(3) 0.003(5)
C21 0.085(5) 0.223(9) 0.107(4) -0.001(5) 0.006(3) -0.024(6)
C22 0.094(4) 0.172(6) 0.107(4) 0.005(4) 0.001(3) -0.018(4)
C23 0.074(4) 0.163(6) 0.085(3) -0.001(4) -0.002(3) -0.011(4)
C24 0.100(4) 0.123(5) 0.104(4) -0.006(3) 0.001(3) -0.019(4)
Li 0.077(4) 0.077(4) 0.097(7) -0.002(4) 0.002(4) 0.006(5)
N1 0.080(2) 0.079(2) 0.089(2) 0.0040(18) -0.008(2) 0.006(2)
N2 0.083(3) 0.095(3) 0.096(3) -0.007(2) -0.015(2) 0.012(2)
N3 0.086(3) 0.094(3) 0.086(2) -0.008(2) -0.009(2) 0.001(2)
N4 0.093(3) 0.093(3) 0.102(4) -0.003(2) 0.003(2) -0.007(3)
N5 0.086(2) 0.086(2) 0.078(3) 0.0103(19) -0.0103(19) 0.012(3)
O1 0.099(2) 0.089(2) 0.090(2) 0.0008(17) -0.0017(18) 0.0014(18)
O2 0.107(3) 0.098(2) 0.096(2) -0.0040(18) -0.0219(19) 0.0248(19)
O3 0.097(3) 0.125(3) 0.123(3) -0.024(2) -0.027(2) 0.026(2)
O4 0.111(3) 0.128(4) 0.142(4) -0.004(3) -0.002(3) -0.025(3)
C25 0.105(4) 0.108(4) 0.122(4) -0.015(3) 0.001(3) 0.003(3)
C26 0.175(8) 0.156(7) 0.139(6) -0.013(5) 0.042(5) 0.018(6)
C27 0.165(8) 0.150(7) 0.168(7) 0.015(5) 0.038(5) -0.024(6)
C28 0.177(11) 0.43(2) 0.283(16) -0.078(16) 0.085(11) -0.023(13)
C29 0.118(4) 0.107(4) 0.091(3) -0.016(3) -0.020(3) 0.022(3)
C30 0.124(4) 0.092(4) 0.097(3) -0.002(3) -0.013(3) 0.010(3)
C31 0.128(4) 0.101(4) 0.089(3) -0.003(3) -0.022(3) 0.012(3)
C32 0.112(4) 0.156(6) 0.109(4) -0.010(4) -0.027(3) 0.006(4)
C33 0.098(4) 0.125(5) 0.160(6) -0.025(4) -0.031(4) 0.038(4)
C34 0.144(6) 0.173(7) 0.159(6) -0.026(6) -0.010(5) 0.029(6)
C35 0.171(8) 0.149(7) 0.221(10) -0.051(7) -0.037(7) 0.025(6)
C36 0.263(13) 0.201(10) 0.240(12) -0.015(9) -0.141(11) 0.046(9)
C37 0.109(8) 0.129(9) 0.130(10) 0.001(7) -0.001(7) -0.024(7)
C38 0.149(11) 0.154(12) 0.134(11) -0.043(9) 0.025(9) -0.045(9)
C40 0.121(9) 0.163(12) 0.130(10) 0.026(8) -0.021(7) -0.030(9)
C37A 0.119(10) 0.105(9) 0.129(10) 0.006(8) -0.007(8) -0.005(8)
C38A 0.149(12) 0.133(12) 0.098(9) 0.026(8) 0.005(9) -0.012(10)
C39 0.143(6) 0.240(10) 0.114(5) -0.001(6) -0.003(5) -0.073(7)

loop_
_atom_type_symbol
_atom_type_description
_atom_type_scat_dispersion_real
_atom_type_scat_dispersion_imag
_atom_type_scat_source
C C 0.004 0.002 'International Tables Vol C Tables 4.2.6.8 and 6.1.1.4'
H H 0 0 'International Tables Vol C Tables 4.2.6.8 and 6.1.1.4'
Li Li 0.0004 0.0001 'International Tables Vol C Tables 4.2.6.8 and 6.1.1.4'
N N 0.0076 0.004 'International Tables Vol C Tables 4.2.6.8 and 6.1.1.4'
O O 0.0133 0.0073 'International Tables Vol C Tables 4.2.6.8 and 6.1.1.4'

loop_
_geom_angle_atom_site_label_1
_geom_angle_atom_site_label_2
_geom_angle_atom_site_label_3
_geom_angle
_geom_angle_site_symmetry_1
_geom_angle_site_symmetry_3
N5 C1 N1 128.3(4) . .
N5 C1 C2 121.3(4) . .
N1 C1 C2 110.4(4) . .
C9 C2 C3 122.0(4) . .
C9 C2 C1 132.6(5) . .
C3 C2 C1 105.4(4) . .
C16 C3 C2 120.0(5) . .
C16 C3 C4 134.6(5) . .
C2 C3 C4 105.4(4) . .
N2 C4 N1 126.9(4) . .
N2 C4 C3 122.5(4) . .
N1 C4 C3 110.6(4) . .
N2 C5 N3 126.0(4) . .
N2 C5 C6 123.8(4) . .
N3 C5 C6 110.0(5) . .
C7 C6 C17 121.2(5) . .
C7 C6 C5 106.5(4) . .
C17 C6 C5 132.3(6) . .
C24 C7 C6 122.0(5) . .
C24 C7 C8 132.7(6) . .
C6 C7 C8 105.2(5) . .
N4 C8 N3 126.5(5) . .
N4 C8 C7 123.4(5) . .
N3 C8 C7 110.0(5) . .
O1 C9 C2 124.3(4) . .
O1 C9 C10 117.6(5) . .
C2 C9 C10 118.1(5) . .
C15 C10 C11 119.3(5) . .
C15 C10 C9 119.9(5) . .
C11 C10 C9 120.8(5) . .
C12 C11 C10 121.4(6) . .
C12 C11 H11 119.3 . .
C10 C11 H11 119.3 . .
C13 C12 C11 119.4(6) . .
C13 C12 H12 120.3 . .
C11 C12 H12 120.3 . .
C12 C13 C14 123.5(5) . .
C12 C13 H13 118.2 . .
C14 C13 H13 118.2 . .
C13 C14 C15 117.5(6) . .
C13 C14 H14 121.3 . .
C15 C14 H14 121.3 . .
C10 C15 C16 120.4(5) . .
C10 C15 C14 118.9(6) . .
C16 C15 C14 120.7(6) . .
C3 C16 O2 122.0(5) . .
C3 C16 C15 119.5(5) . .
O2 C16 C15 118.5(4) . .
O3 C17 C18 116.8(5) . .
O3 C17 C6 125.5(5) . .
C18 C17 C6 117.6(6) . .
C19 C18 C17 120.7(7) . .
C19 C18 C23 118.7(6) . .
C17 C18 C23 120.6(6) . .
C20 C19 C18 120.4(7) . .
C20 C19 H19 119.8 . .
C18 C19 H19 119.8 . .
C19 C20 C21 121.7(7) . .
C19 C20 H20 119.1 . .
C21 C20 H20 119.1 . .
C22 C21 C20 120.7(7) . .
C22 C21 H21 119.6 . .
C20 C21 H21 119.6 . .
C21 C22 C23 118.2(7) . .
C21 C22 H22 120.9 . .
C23 C22 H22 120.9 . .
C18 C23 C24 120.7(5) . .
C18 C23 C22 120.1(6) . .
C24 C23 C22 119.2(7) . .
O4 C24 C7 123.9(6) . .
O4 C24 C23 118.2(5) . .
C7 C24 C23 117.8(6) . .
N1 Li N1 91.8(5) . 5
N1 Li N3 89.89(16) . .
N1 Li N3 178.2(5) 5 .
N1 Li N3 178.2(5) . 5
N1 Li N3 89.89(16) 5 5
N3 Li N3 88.5(5) . 5
C1 N1 C4 108.3(4) . .
C1 N1 Li 124.4(4) . .
C4 N1 Li 126.9(4) . .
C5 N2 C4 124.0(4) . .
C8 N3 C5 108.1(4) . .
C8 N3 Li 126.3(4) . .
C5 N3 Li 124.5(4) . .
C8 N4 C8 124.7(6) 5 .
C1 N5 C1 122.1(6) . 5
C9 O1 C25 113.9(4) . .
C16 O2 C29 111.0(4) . .
C17 O3 C33 117.6(5) . .
C24 O4 C37A 109.0(7) . .
C24 O4 C37 111.1(6) . .
C37A O4 C37 127.5(8) . .
O1 C25 C26 111.2(5) . .
O1 C25 H25A 109.4 . .
C26 C25 H25A 109.4 . .
O1 C25 H25B 109.4 . .
C26 C25 H25B 109.4 . .
H25A C25 H25B 108 . .
C27 C26 C25 114.9(7) . .
C27 C26 H26A 108.5 . .
C25 C26 H26A 108.5 . .
C27 C26 H26B 108.5 . .
C25 C26 H26B 108.5 . .
H26A C26 H26B 107.5 . .
C26 C27 C28 110.0(10) . .
C26 C27 H27A 109.7 . .
C28 C27 H27A 109.7 . .
C26 C27 H27B 109.7 . .
C28 C27 H27B 109.7 . .
H27A C27 H27B 108.2 . .
C27 C28 H28A 109.5 . .
C27 C28 H28B 109.5 . .
H28A C28 H28B 109.5 . .
C27 C28 H28C 109.5 . .
H28A C28 H28C 109.5 . .
H28B C28 H28C 109.5 . .
O2 C29 C30 109.6(5) . .
O2 C29 H29A 109.7 . .
C30 C29 H29A 109.7 . .
O2 C29 H29B 109.7 . .
C30 C29 H29B 109.7 . .
H29A C29 H29B 108.2 . .
C29 C30 C31 114.1(5) . .
C29 C30 H30A 108.7 . .
C31 C30 H30A 108.7 . .
C29 C30 H30B 108.7 . .
C31 C30 H30B 108.7 . .
H30A C30 H30B 107.6 . .
C30 C31 C32 112.5(5) . .
C30 C31 H31A 109.1 . .
C32 C31 H31A 109.1 . .
C30 C31 H31B 109.1 . .
C32 C31 H31B 109.1 . .
H31A C31 H31B 107.8 . .
C31 C32 H32A 109.5 . .
C31 C32 H32B 109.5 . .
H32A C32 H32B 109.5 . .
C31 C32 H32C 109.5 . .
H32A C32 H32C 109.5 . .
H32B C32 H32C 109.5 . .
C34 C33 O3 109.5(5) . .
C34 C33 H33A 109.8 . .
O3 C33 H33A 109.8 . .
C34 C33 H33B 109.8 . .
O3 C33 H33B 109.8 . .
H33A C33 H33B 108.2 . .
C33 C34 C35 114.0(7) . .
C33 C34 H34A 108.7 . .
C35 C34 H34A 108.7 . .
C33 C34 H34B 108.7 . .
C35 C34 H34B 108.7 . .
H34A C34 H34B 107.6 . .
C36 C35 C34 111.3(9) . .
C36 C35 H35A 109.4 . .
C34 C35 H35A 109.4 . .
C36 C35 H35B 109.4 . .
C34 C35 H35B 109.4 . .
H35A C35 H35B 108 . .
C35 C36 H36A 109.5 . .
C35 C36 H36B 109.5 . .
H36A C36 H36B 109.5 . .
C35 C36 H36C 109.5 . .
H36A C36 H36C 109.5 . .
H36B C36 H36C 109.5 . .
O4 C37 C38 114.9(7) . .
O4 C37 H37A 108.5 . .
C38 C37 H37A 108.5 . .
O4 C37 H37B 108.5 . .
C38 C37 H37B 108.5 . .
H37A C37 H37B 107.5 . .
C39 C38 C37 118.9(8) . .
C39 C38 H38A 107.6 . .
C37 C38 H38A 107.6 . .
C39 C38 H38B 107.6 . .
C37 C38 H38B 107.6 . .
H38A C38 H38B 107 . .
C39 C40 H40A 109.5 . .
C39 C40 H40B 109.5 . .
H40A C40 H40B 109.5 . .
C39 C40 H40C 109.5 . .
H40A C40 H40C 109.5 . .
H40B C40 H40C 109.5 . .
O4 C37A C38A 112.5(9) . 5
O4 C37A H37C 109.1 . .
C38A C37A H37C 109.1 5 .
O4 C37A H37D 109.1 . .
C38A C37A H37D 109.1 5 .
H37C C37A H37D 107.8 . .
C37A C38A C39 111.0(10) 5 .
C37A C38A H38C 109.4 5 .
C39 C38A H38C 109.4 . .
C37A C38A H38D 109.4 5 .
C39 C38A H38D 109.4 . .
H38C C38A H38D 108 . .
C39 C40A H40D 109.5 . .
C39 C40A H40E 109.5 . .
H40D C40A H40E 109.5 . .
C39 C40A H40F 109.5 . .
H40D C40A H40F 109.5 . .
H40E C40A H40F 109.5 . .
C40 C39 C38 114.9(8) . .
C40A C39 C38A 119.4(10) . .
C40 C39 H39A 108.5 . .
C38 C39 H39A 108.5 . .
C40 C39 H39B 108.5 . .
C38 C39 H39B 108.5 . .
H39A C39 H39B 107.5 . .
C40A C39 H39C 107.5 . .
C38A C39 H39C 107.5 . .
C40A C39 H39D 107.5 . .
C38A C39 H39D 107.5 . .
H39C C39 H39D 107 . .

loop_
_geom_bond_atom_site_label_1
_geom_bond_atom_site_label_2
_geom_bond_distance
_geom_bond_site_symmetry_2
C1 N5 1.333(6) .
C1 N1 1.353(6) .
C1 C2 1.471(7) .
C2 C9 1.389(7) .
C2 C3 1.415(7) .
C3 C16 1.375(7) .
C3 C4 1.466(7) .
C4 N2 1.340(6) .
C4 N1 1.353(6) .
C5 N2 1.339(6) .
C5 N3 1.368(6) .
C5 C6 1.465(7) .
C6 C7 1.397(7) .
C6 C17 1.407(8) .
C7 C24 1.370(8) .
C7 C8 1.489(7) .
C8 N4 1.335(6) .
C8 N3 1.355(7) .
C9 O1 1.361(6) .
C9 C10 1.438(7) .
C10 C15 1.397(8) .
C10 C11 1.414(8) .
C11 C12 1.361(8) .
C11 H11 0.95 .
C12 C13 1.351(9) .
C12 H12 0.95 .
C13 C14 1.392(9) .
C13 H13 0.95 .
C14 C15 1.444(7) .
C14 H14 0.95 .
C15 C16 1.434(7) .
C16 O2 1.381(6) .
C17 O3 1.331(7) .
C17 C18 1.406(8) .
C18 C19 1.406(8) .
C18 C23 1.411(9) .
C19 C20 1.357(10) .
C19 H19 0.95 .
C20 C21 1.385(11) .
C20 H20 0.95 .
C21 C22 1.382(10) .
C21 H21 0.95 .
C22 C23 1.438(8) .
C22 H22 0.95 .
C23 C24 1.424(9) .
C24 O4 1.369(7) .
Li N1 1.938(9) .
Li N1 1.938(9) 5
Li N3 2.007(9) .
Li N3 2.007(9) 5
N4 C8 1.335(6) 5
N5 C1 1.333(6) 5
O1 C25 1.436(6) .
O2 C29 1.455(6) .
O3 C33 1.444(7) .
O4 C37A 1.512(7) .
O4 C37 1.522(7) .
C25 C26 1.514(10) .
C25 H25A 0.99 .
C25 H25B 0.99 .
C26 C27 1.482(11) .
C26 H26A 0.99 .
C26 H26B 0.99 .
C27 C28 1.514(15) .
C27 H27A 0.99 .
C27 H27B 0.99 .
C28 H28A 0.98 .
C28 H28B 0.98 .
C28 H28C 0.98 .
C29 C30 1.486(8) .
C29 H29A 0.99 .
C29 H29B 0.99 .
C30 C31 1.508(7) .
C30 H30A 0.99 .
C30 H30B 0.99 .
C31 C32 1.547(8) .
C31 H31A 0.99 .
C31 H31B 0.99 .
C32 H32A 0.98 .
C32 H32B 0.98 .
C32 H32C 0.98 .
C33 C34 1.426(9) .
C33 H33A 0.99 .
C33 H33B 0.99 .
C34 C35 1.545(11) .
C34 H34A 0.99 .
C34 H34B 0.99 .
C35 C36 1.480(15) .
C35 H35A 0.99 .
C35 H35B 0.99 .
C36 H36A 0.98 .
C36 H36B 0.98 .
C36 H36C 0.98 .
C37 C38 1.543(9) .
C37 H37A 0.99 .
C37 H37B 0.99 .
C38 C39 1.533(9) .
C38 H38A 0.99 .
C38 H38B 0.99 .
C40 C39 1.378(14) .
C40 H40A 0.98 .
C40 H40B 0.98 .
C40 H40C 0.98 .
C37A C38A 1.548(19) 5
C37A H37C 0.99 .
C37A H37D 0.99 .
C38A C37A 1.548(19) 5
C38A C39 1.549(9) .
C38A H38C 0.99 .
C38A H38D 0.99 .
C40A C39 1.461(10) .
C40A H40D 0.98 .
C40A H40E 0.98 .
C40A H40F 0.98 .
C39 H39A 0.99 .
C39 H39B 0.99 .
C39 H39C 0.99 .
C39 H39D 0.99 .

loop_
_geom_torsion_atom_site_label_1
_geom_torsion_atom_site_label_2
_geom_torsion_atom_site_label_3
_geom_torsion_atom_site_label_4
_geom_torsion
_geom_torsion_site_symmetry_1
_geom_torsion_site_symmetry_4
N5 C1 C2 C9 -2.9(8) . .
N1 C1 C2 C9 178.1(5) . .
N5 C1 C2 C3 178.9(4) . .
N1 C1 C2 C3 -0.1(5) . .
C9 C2 C3 C16 2.5(7) . .
C1 C2 C3 C16 -179.1(4) . .
C9 C2 C3 C4 -179.1(4) . .
C1 C2 C3 C4 -0.7(5) . .
C16 C3 C4 N2 0.2(8) . .
C2 C3 C4 N2 -177.9(4) . .
C16 C3 C4 N1 179.3(5) . .
C2 C3 C4 N1 1.3(5) . .
N2 C5 C6 C7 -173.1(4) . .
N3 C5 C6 C7 2.8(5) . .
N2 C5 C6 C17 4.2(9) . .
N3 C5 C6 C17 -179.8(5) . .
C17 C6 C7 C24 -1.4(8) . .
C5 C6 C7 C24 176.3(5) . .
C17 C6 C7 C8 179.0(5) . .
C5 C6 C7 C8 -3.4(5) . .
C24 C7 C8 N4 2.8(9) . .
C6 C7 C8 N4 -177.6(4) . .
C24 C7 C8 N3 -176.6(6) . .
C6 C7 C8 N3 3.0(6) . .
C3 C2 C9 O1 177.2(4) . .
C1 C2 C9 O1 -0.7(8) . .
C3 C2 C9 C10 -4.9(7) . .
C1 C2 C9 C10 177.2(5) . .
O1 C9 C10 C15 -177.5(4) . .
C2 C9 C10 C15 4.4(7) . .
O1 C9 C10 C11 -0.6(7) . .
C2 C9 C10 C11 -178.7(5) . .
C15 C10 C11 C12 -2.9(8) . .
C9 C10 C11 C12 -179.8(5) . .
C10 C11 C12 C13 3.0(9) . .
C11 C12 C13 C14 -2.6(10) . .
C12 C13 C14 C15 2.0(9) . .
C11 C10 C15 C16 -178.6(5) . .
C9 C10 C15 C16 -1.7(7) . .
C11 C10 C15 C14 2.3(8) . .
C9 C10 C15 C14 179.2(5) . .
C13 C14 C15 C10 -1.8(8) . .
C13 C14 C15 C16 179.1(5) . .
C2 C3 C16 O2 -179.0(4) . .
C4 C3 C16 O2 3.1(9) . .
C2 C3 C16 C15 0.5(7) . .
C4 C3 C16 C15 -177.4(5) . .
C10 C15 C16 C3 -0.8(8) . .
C14 C15 C16 C3 178.3(5) . .
C10 C15 C16 O2 178.7(4) . .
C14 C15 C16 O2 -2.2(7) . .
C7 C6 C17 O3 -179.4(5) . .
C5 C6 C17 O3 3.6(9) . .
C7 C6 C17 C18 2.6(7) . .
C5 C6 C17 C18 -174.4(5) . .
O3 C17 C18 C19 1.7(7) . .
C6 C17 C18 C19 179.9(5) . .
O3 C17 C18 C23 179.3(5) . .
C6 C17 C18 C23 -2.5(8) . .
C17 C18 C19 C20 -179.1(6) . .
C23 C18 C19 C20 3.3(9) . .
C18 C19 C20 C21 -4.5(10) . .
C19 C20 C21 C22 4.3(11) . .
C20 C21 C22 C23 -2.8(10) . .
C19 C18 C23 C24 178.9(5) . .
C17 C18 C23 C24 1.3(8) . .
C19 C18 C23 C22 -1.9(8) . .
C17 C18 C23 C22 -179.5(5) . .
C21 C22 C23 C18 1.7(8) . .
C21 C22 C23 C24 -179.0(6) . .
C6 C7 C24 O4 -179.4(5) . .
C8 C7 C24 O4 0.2(10) . .
C6 C7 C24 C23 0.0(8) . .
C8 C7 C24 C23 179.6(5) . .
C18 C23 C24 O4 179.5(5) . .
C22 C23 C24 O4 0.3(8) . .
C18 C23 C24 C7 0.0(8) . .
C22 C23 C24 C7 -179.2(5) . .
N5 C1 N1 C4 -178.0(4) . .
C2 C1 N1 C4 0.9(5) . .
N5 C1 N1 Li 8.9(6) . .
C2 C1 N1 Li -172.2(3) . .
N2 C4 N1 C1 177.8(5) . .
C3 C4 N1 C1 -1.3(5) . .
N2 C4 N1 Li -9.4(7) . .
C3 C4 N1 Li 171.5(3) . .
N1 Li N1 C1 -3.9(3) 5 .
N3 Li N1 C1 175.5(4) . .
N1 Li N1 C4 -175.6(5) 5 .
N3 Li N1 C4 3.7(4) . .
N3 C5 N2 C4 11.6(7) . .
C6 C5 N2 C4 -173.1(5) . .
N1 C4 N2 C5 2.3(8) . .
C3 C4 N2 C5 -178.7(4) . .
N4 C8 N3 C5 179.4(4) . .
C7 C8 N3 C5 -1.3(5) . .
N4 C8 N3 Li 11.1(7) . .
C7 C8 N3 Li -169.5(3) . .
N2 C5 N3 C8 174.9(5) . .
C6 C5 N3 C8 -0.9(5) . .
N2 C5 N3 Li -16.5(6) . .
C6 C5 N3 Li 167.6(3) . .
N1 Li N3 C8 174.4(4) . .
N3 Li N3 C8 -5.0(3) 5 .
N1 Li N3 C5 7.9(4) . .
N3 Li N3 C5 -171.5(4) 5 .
N3 C8 N4 C8 -6.0(4) . 5
C7 C8 N4 C8 174.8(5) . 5
N1 C1 N5 C1 -4.9(4) . 5
C2 C1 N5 C1 176.3(5) . 5
C2 C9 O1 C25 -76.2(6) . .
C10 C9 O1 C25 105.9(5) . .
C3 C16 O2 C29 87.6(6) . .
C15 C16 O2 C29 -91.9(5) . .
C18 C17 O3 C33 -123.5(5) . .
C6 C17 O3 C33 58.5(7) . .
C7 C24 O4 C37A 71.2(8) . .
C23 C24 O4 C37A -108.2(8) . .
C7 C24 O4 C37 -74.1(8) . .
C23 C24 O4 C37 106.4(7) . .
C9 O1 C25 C26 -163.4(6) . .
O1 C25 C26 C27 55.5(9) . .
C25 C26 C27 C28 -178.1(8) . .
C16 O2 C29 C30 -176.3(4) . .
O2 C29 C30 C31 -65.3(6) . .
C29 C30 C31 C32 -175.6(5) . .
C17 O3 C33 C34 139.1(7) . .
O3 C33 C34 C35 171.3(7) . .
C33 C34 C35 C36 65.7(12) . .
C24 O4 C37 C38 -153.1(9) . .
C37A O4 C37 C38 69.6(13) . .
O4 C37 C38 C39 -170.3(10) . .
C24 O4 C37A C38A 139.2(9) . 5
C37 O4 C37A C38A -82.7(12) . 5
C37 C38 C39 C40 179.3(12) . .
C37 C38 C39 C40A -69(2) . .
C37 C38 C39 C38A 98.0(13) . .
C37A C38A C39 C40 162.0(11) 5 .
C37A C38A C39 C40A -70(2) 5 .
C37A C38A C39 C38 -81.7(10) 5 .
